data_2212846
loop_
_publ_author_name
'Boudina, Aicha'
'Baouid, Abdesselam'
'Hasnaoui, Aissa'
'Aatif, Abdeljalil'
'Eddike, Driss'
'Tillard, Monique'

_publ_section_title
;<i>rac</i>-\'Ethyle
 7-(4-chloroph\'enyl)-3a-m\'ethyl-3-(4-nitroph\'enyl)-4a,5-diph\'enyl-3a,4a,8,13-t\'etrahydro-4<i>H</i>-bis[1,2,4-triazolo][4,3-<i>a</i>:3',4'-<i>d</i>][1,5]benzodiaz\'epine-1-carboxylate
;
_journal_coeditor_code DN2125
_journal_issue 4
_journal_name_full 'Acta Crystallographica Section E'
_journal_page_first o1544
_journal_page_last o1545
_journal_paper_doi 10.1107/S1600536807008628
_journal_volume 63
_journal_year 2007
_chemical_formula_iupac 'C39 H32 Cl N7 O4'
_chemical_formula_moiety 'C39 H32 Cl N7 O4'
_chemical_formula_sum 'C39 H32 Cl N7 O4'
_chemical_formula_weight 698.17
_chemical_name_systematic
;
rac-Ethyl 7-(4-chlorophenyl)-3a-methyl-3-(4-nitrophenyl)-
4a,5-diphenyl-3a,4a,8,13-tetrahydro-4H-
bis[1,2,4-triazolo][4,3-a:3',4'-d][1,5]benzodiazepine-1-carboxylate
;
_space_group_IT_number 14
_symmetry_cell_setting monoclinic
_symmetry_space_group_name_Hall '-P 2ybc'
_symmetry_space_group_name_H-M 'P 1 21/c 1'
_atom_sites_solution_hydrogens geom
_atom_sites_solution_primary direct
_atom_sites_solution_secondary difmap
_cell_angle_alpha 90.00
_cell_angle_beta 107.102(5)
_cell_angle_gamma 90.00
_cell_formula_units_Z 4
_cell_length_a 17.3927(9)
_cell_length_b 9.2018(5)
_cell_length_c 22.8460(10)
_cell_measurement_reflns_used 6144
_cell_measurement_temperature 295(2)
_cell_measurement_theta_max 25.02
_cell_measurement_theta_min 3.23
_cell_volume 3494.7(3)
_computing_cell_refinement 'CrysAlis RED (Oxford Diffraction, 2004)'
_computing_data_collection 'CrysAlis CCD (Oxford Diffraction, 2004)'
_computing_data_reduction 'CrysAlis RED'
_computing_molecular_graphics 'ORTEP-3 pour Windows (Farrugia, 1997)'
_computing_publication_material 'WinGX (Farrugia, 1999)'
_computing_structure_refinement 'SHELXL97 (Sheldrick, 1997)'
_computing_structure_solution 'SHELXS97 (Sheldrick, 1997)'
_diffrn_ambient_temperature 295(2)
_diffrn_measured_fraction_theta_full 0.998
_diffrn_measured_fraction_theta_max 0.998
_diffrn_measurement_device_type 'Oxford Xcalibur CCD'
_diffrn_measurement_method \w
_diffrn_radiation_monochromator graphite
_diffrn_radiation_type MoK\a
_diffrn_radiation_wavelength 0.71073
_diffrn_reflns_av_R_equivalents 0.0570
_diffrn_reflns_av_sigmaI/netI 0.0159
_diffrn_reflns_limit_h_max 20
_diffrn_reflns_limit_h_min 0
_diffrn_reflns_limit_k_max 10
_diffrn_reflns_limit_k_min 0
_diffrn_reflns_limit_l_max 25
_diffrn_reflns_limit_l_min -27
_diffrn_reflns_number 59211
_diffrn_reflns_theta_full 25.02
_diffrn_reflns_theta_max 25.02
_diffrn_reflns_theta_min 3.23
_diffrn_standards_decay_% 1
_exptl_absorpt_coefficient_mu 0.162
_exptl_absorpt_correction_type none
_exptl_crystal_colour orange
_exptl_crystal_density_diffrn 1.327
_exptl_crystal_density_method 'not measured'
_exptl_crystal_description parallelepiped
_exptl_crystal_F_000 1456
_exptl_crystal_size_max 0.55
_exptl_crystal_size_mid 0.48
_exptl_crystal_size_min 0.17
_refine_diff_density_max 0.316
_refine_diff_density_min -0.398
_refine_ls_extinction_method none
_refine_ls_goodness_of_fit_ref 1.123
_refine_ls_hydrogen_treatment constr
_refine_ls_matrix_type full
_refine_ls_number_parameters 462
_refine_ls_number_reflns 6144
_refine_ls_number_restraints 0
_refine_ls_restrained_S_all 1.124
_refine_ls_R_factor_all 0.0881
_refine_ls_R_factor_gt 0.0750
_refine_ls_shift/su_max 0.000
_refine_ls_shift/su_mean 0.000
_refine_ls_structure_factor_coef Fsqd
_refine_ls_weighting_details 'calc w = 1/[\s^2^(Fo^2^)+(0.0730P)^2^+3.0925P] where P=(Fo^2^+2Fc^2^)/3'
_refine_ls_weighting_scheme calc
_refine_ls_wR_factor_gt 0.1799
_refine_ls_wR_factor_ref 0.1900
_reflns_number_gt 5135
_reflns_number_total 6144
_reflns_threshold_expression I>2\s(I)
_cod_data_source_file dn2125.cif
_cod_data_source_block 3
_cod_original_sg_symbol_H-M 'P 21/c'
_cod_database_code 2212846
_cod_database_fobs_code 2212846

loop_
_symmetry_equiv_pos_as_xyz
'x, y, z'
'-x, y+1/2, -z+1/2'
'-x, -y, -z'
'x, -y-1/2, z-1/2'

loop_
_atom_site_type_symbol
_atom_site_label
_atom_site_fract_x
_atom_site_fract_y
_atom_site_fract_z
_atom_site_U_iso_or_equiv
_atom_site_adp_type
_atom_site_calc_flag
_atom_site_refinement_flags
_atom_site_occupancy
Cl Cl1 -0.12141(7) 0.0944(2) 0.71263(6) 0.1356(7) Uani d . 1
O O1 0.3092(4) 0.3697(4) 0.82507(14) 0.167(2) Uani d . 1
O O2 0.32880(16) 0.6029(3) 0.83280(10) 0.0727(7) Uani d . 1
O O3 0.5235(3) 0.9240(4) 1.24730(14) 0.1225(14) Uani d . 1
O O4 0.4763(3) 1.0892(4) 1.18056(15) 0.1249(14) Uani d . 1
N N1 0.17697(14) 0.2407(3) 1.05111(11) 0.0472(6) Uani d . 1
N N2 0.10541(14) 0.2030(3) 1.00552(12) 0.0534(6) Uani d . 1
N N3 0.19951(13) 0.2556(3) 0.95796(10) 0.0426(5) Uani d . 1
N N4 0.37299(14) 0.5394(3) 1.01583(10) 0.0452(6) Uani d . 1
N N5 0.35403(14) 0.5876(3) 0.95535(10) 0.0451(6) Uani d . 1
N N6 0.35053(15) 0.3455(3) 0.95440(11) 0.0490(6) Uani d . 1
N N7 0.4870(2) 0.9620(4) 1.19538(15) 0.0820(10) Uani d . 1
C C1 0.12048(17) 0.2068(3) 0.95408(14) 0.0491(7) Uani d . 1
C C2 0.22629(16) 0.3296(3) 1.01820(12) 0.0402(6) Uani d . 1
C C3 0.31528(15) 0.3124(3) 1.05140(12) 0.0417(6) Uani d . 1
H H3A 0.3268 0.2094 1.0573 0.050 Uiso calc R 1
H H3B 0.3257 0.3558 1.0917 0.050 Uiso calc R 1
C C4 0.37507(16) 0.3785(3) 1.02054(13) 0.0422(6) Uani d . 1
C C5 0.34018(16) 0.4724(3) 0.92237(13) 0.0447(7) Uani d . 1
C C6 0.32379(17) 0.2032(3) 0.93408(13) 0.0454(7) Uani d . 1
C C7 0.25002(17) 0.1561(3) 0.93826(13) 0.0427(6) Uani d . 1
C C8 0.22593(19) 0.0152(3) 0.91954(14) 0.0523(7) Uani d . 1
H H8 0.1769 -0.0194 0.9223 0.063 Uiso calc R 1
C C9 0.2743(2) -0.0732(3) 0.89690(15) 0.0608(9) Uani d . 1
H H9 0.2572 -0.1666 0.8839 0.073 Uiso calc R 1
C C10 0.3471(2) -0.0256(4) 0.89331(16) 0.0661(9) Uani d . 1
H H10 0.3793 -0.0861 0.8778 0.079 Uiso calc R 1
C C11 0.3726(2) 0.1123(4) 0.91273(16) 0.0612(9) Uani d . 1
H H11 0.4228 0.1443 0.9115 0.073 Uiso calc R 1
C C12 0.16449(19) 0.2969(4) 1.10572(14) 0.0541(8) Uani d . 1
C C13 0.0967(2) 0.3747(5) 1.10533(17) 0.0715(10) Uani d . 1
H H13 0.0555 0.3861 1.0689 0.086 Uiso calc R 1
C C14 0.0895(3) 0.4357(6) 1.1585(2) 0.0983(15) Uani d . 1
H H14 0.0431 0.4865 1.1579 0.118 Uiso calc R 1
C C15 0.1501(3) 0.4223(7) 1.2123(2) 0.1053(17) Uani d . 1
H H15 0.1460 0.4676 1.2476 0.126 Uiso calc R 1
C C16 0.2170(3) 0.3415(6) 1.21371(17) 0.0931(15) Uani d . 1
H H16 0.2574 0.3296 1.2505 0.112 Uiso calc R 1
C C17 0.2248(2) 0.2771(4) 1.16056(16) 0.0710(10) Uani d . 1
H H17 0.2699 0.2216 1.1618 0.085 Uiso calc R 1
C C18 0.06117(17) 0.1747(4) 0.89508(15) 0.0567(8) Uani d . 1
C C19 0.0720(2) 0.2306(4) 0.84194(16) 0.0648(9) Uani d . 1
H H19 0.1179 0.2847 0.8439 0.078 Uiso calc R 1
C C20 0.0150(2) 0.2068(5) 0.78549(17) 0.0754(11) Uani d . 1
H H20 0.0220 0.2460 0.7499 0.091 Uiso calc R 1
C C21 -0.0514(2) 0.1247(5) 0.78342(19) 0.0842(13) Uani d . 1
C C22 -0.0624(2) 0.0644(6) 0.8352(2) 0.0930(15) Uani d . 1
H H22 -0.1072 0.0068 0.8326 0.112 Uiso calc R 1
C C23 -0.0063(2) 0.0898(5) 0.89173(19) 0.0762(11) Uani d . 1
H H23 -0.0137 0.0503 0.9271 0.091 Uiso calc R 1
C C24 0.19779(15) 0.4875(3) 1.01197(12) 0.0399(6) Uani d . 1
C C25 0.15091(17) 0.5444(3) 0.95697(13) 0.0487(7) Uani d . 1
H H25 0.1395 0.4877 0.9218 0.058 Uiso calc R 1
C C26 0.12069(19) 0.6846(4) 0.95347(16) 0.0596(8) Uani d . 1
H H26 0.0893 0.7207 0.9161 0.072 Uiso calc R 1
C C27 0.1367(2) 0.7703(4) 1.00460(17) 0.0657(9) Uani d . 1
H H27 0.1150 0.8632 1.0023 0.079 Uiso calc R 1
C C28 0.1851(2) 0.7179(4) 1.05926(16) 0.0595(8) Uani d . 1
H H28 0.1976 0.7768 1.0939 0.071 Uiso calc R 1
C C29 0.21539(19) 0.5782(3) 1.06324(13) 0.0504(7) Uani d . 1
H H29 0.2480 0.5440 1.1006 0.060 Uiso calc R 1
C C30 0.45928(18) 0.3166(4) 1.05014(16) 0.0598(8) Uani d . 1
H H30A 0.4699 0.3147 1.0938 0.090 Uiso calc R 1
H H30B 0.4985 0.3767 1.0398 0.090 Uiso calc R 1
H H30C 0.4622 0.2197 1.0354 0.090 Uiso calc R 1
C C31 0.39977(16) 0.6408(3) 1.06123(12) 0.0428(6) Uani d . 1
C C32 0.4338(2) 0.6023(3) 1.12269(13) 0.0552(8) Uani d . 1
H H32 0.4374 0.5049 1.1341 0.066 Uiso calc R 1
C C33 0.4621(2) 0.7082(4) 1.16622(14) 0.0620(9) Uani d . 1
H H33 0.4860 0.6826 1.2069 0.074 Uiso calc R 1
C C34 0.4550(2) 0.8516(3) 1.14937(14) 0.0548(8) Uani d . 1
C C35 0.4191(2) 0.8919(3) 1.08998(15) 0.0565(8) Uani d . 1
H H35 0.4134 0.9898 1.0795 0.068 Uiso calc R 1
C C36 0.39173(18) 0.7880(3) 1.04606(14) 0.0514(7) Uani d . 1
H H36 0.3675 0.8156 1.0057 0.062 Uiso calc R 1
C C37 0.3242(2) 0.4751(4) 0.85504(15) 0.0645(9) Uani d . 1
C C38 0.3181(3) 0.6116(6) 0.76703(17) 0.0971(15) Uani d . 1
H H38A 0.3650 0.5717 0.7580 0.116 Uiso calc R 1
H H38B 0.2716 0.5546 0.7451 0.116 Uiso calc R 1
C C39 0.3069(4) 0.7597(6) 0.7471(2) 0.125(2) Uani d . 1
H H39A 0.2978 0.7639 0.7036 0.187 Uiso calc R 1
H H39B 0.3542 0.8148 0.7672 0.187 Uiso calc R 1
H H39C 0.2614 0.7997 0.7571 0.187 Uiso calc R 1

loop_
_atom_site_aniso_label
_atom_site_aniso_U_11
_atom_site_aniso_U_22
_atom_site_aniso_U_33
_atom_site_aniso_U_12
_atom_site_aniso_U_13
_atom_site_aniso_U_23
Cl1 0.0736(7) 0.2261(19) 0.0862(8) -0.0016(9) -0.0087(6) -0.0690(10)
O1 0.332(7) 0.080(2) 0.0524(18) -0.021(3) -0.003(3) -0.0129(17)
O2 0.0951(19) 0.0816(18) 0.0400(12) -0.0116(14) 0.0179(12) 0.0042(12)
O3 0.197(4) 0.094(2) 0.0536(17) -0.024(2) 0.001(2) -0.0189(16)
O4 0.225(4) 0.0615(19) 0.080(2) -0.020(2) 0.031(2) -0.0189(16)
N1 0.0384(12) 0.0543(15) 0.0484(14) -0.0083(11) 0.0119(10) 0.0047(11)
N2 0.0418(13) 0.0605(16) 0.0560(16) -0.0106(12) 0.0115(11) -0.0037(13)
N3 0.0363(12) 0.0466(13) 0.0432(13) -0.0033(10) 0.0091(10) -0.0058(10)
N4 0.0505(13) 0.0441(13) 0.0391(12) -0.0125(11) 0.0101(10) 0.0014(10)
N5 0.0447(13) 0.0498(14) 0.0365(12) -0.0075(11) 0.0053(10) 0.0034(11)
N6 0.0541(14) 0.0489(15) 0.0462(14) -0.0091(12) 0.0181(11) -0.0026(11)
N7 0.125(3) 0.065(2) 0.059(2) -0.016(2) 0.032(2) -0.0181(17)
C1 0.0385(15) 0.0565(18) 0.0536(18) -0.0056(13) 0.0155(13) -0.0040(14)
C2 0.0400(14) 0.0452(16) 0.0345(13) -0.0042(12) 0.0096(11) 0.0008(12)
C3 0.0386(14) 0.0401(15) 0.0446(15) -0.0010(12) 0.0092(12) 0.0041(12)
C4 0.0411(14) 0.0411(15) 0.0435(15) -0.0045(12) 0.0110(12) 0.0022(12)
C5 0.0354(14) 0.0531(18) 0.0434(15) -0.0052(13) 0.0081(12) 0.0005(14)
C6 0.0448(15) 0.0419(16) 0.0504(16) -0.0033(13) 0.0156(13) -0.0044(13)
C7 0.0450(15) 0.0383(15) 0.0447(15) -0.0006(12) 0.0130(12) -0.0013(12)
C8 0.0526(17) 0.0449(17) 0.0568(18) -0.0060(14) 0.0121(14) -0.0009(14)
C9 0.075(2) 0.0395(17) 0.061(2) 0.0052(16) 0.0098(17) -0.0055(15)
C10 0.068(2) 0.062(2) 0.068(2) 0.0147(18) 0.0188(18) -0.0137(18)
C11 0.0485(17) 0.073(2) 0.065(2) 0.0007(16) 0.0225(16) -0.0120(18)
C12 0.0554(18) 0.065(2) 0.0452(17) -0.0130(16) 0.0199(14) 0.0073(15)
C13 0.056(2) 0.108(3) 0.056(2) -0.011(2) 0.0253(16) -0.005(2)
C14 0.079(3) 0.149(5) 0.080(3) -0.017(3) 0.045(2) -0.024(3)
C15 0.109(4) 0.150(5) 0.072(3) -0.040(4) 0.050(3) -0.021(3)
C16 0.110(4) 0.123(4) 0.041(2) -0.038(3) 0.013(2) 0.011(2)
C17 0.072(2) 0.083(3) 0.054(2) -0.012(2) 0.0136(17) 0.0213(19)
C18 0.0381(15) 0.071(2) 0.0590(19) -0.0039(15) 0.0109(14) -0.0177(17)
C19 0.0488(18) 0.083(3) 0.060(2) -0.0025(17) 0.0112(15) -0.0132(18)
C20 0.060(2) 0.106(3) 0.057(2) 0.008(2) 0.0112(17) -0.023(2)
C21 0.049(2) 0.124(4) 0.071(3) 0.004(2) 0.0049(18) -0.042(3)
C22 0.046(2) 0.133(4) 0.094(3) -0.020(2) 0.011(2) -0.041(3)
C23 0.0455(19) 0.105(3) 0.078(2) -0.0151(19) 0.0183(17) -0.021(2)
C24 0.0367(14) 0.0437(15) 0.0406(14) 0.0009(12) 0.0134(11) 0.0034(12)
C25 0.0459(16) 0.0536(18) 0.0443(16) 0.0014(14) 0.0096(13) 0.0062(14)
C26 0.0539(18) 0.059(2) 0.062(2) 0.0110(16) 0.0099(15) 0.0149(17)
C27 0.072(2) 0.053(2) 0.079(2) 0.0185(17) 0.0333(19) 0.0143(18)
C28 0.074(2) 0.0505(19) 0.061(2) 0.0052(16) 0.0312(17) -0.0054(16)
C29 0.0544(17) 0.0555(18) 0.0418(16) 0.0028(14) 0.0148(13) 0.0042(14)
C30 0.0406(16) 0.067(2) 0.070(2) 0.0019(15) 0.0130(15) 0.0048(17)
C31 0.0418(14) 0.0443(16) 0.0406(15) -0.0054(12) 0.0096(12) -0.0004(12)
C32 0.078(2) 0.0437(17) 0.0406(16) -0.0074(15) 0.0116(15) 0.0055(13)
C33 0.081(2) 0.064(2) 0.0389(16) -0.0112(18) 0.0138(15) 0.0000(15)
C34 0.068(2) 0.0514(19) 0.0470(17) -0.0076(15) 0.0200(15) -0.0086(14)
C35 0.073(2) 0.0426(17) 0.0559(19) -0.0011(15) 0.0214(16) -0.0014(14)
C36 0.0571(18) 0.0475(18) 0.0437(16) 0.0003(14) 0.0056(14) 0.0022(14)
C37 0.079(2) 0.059(2) 0.0447(17) -0.0061(18) 0.0017(16) -0.0071(17)
C38 0.123(4) 0.124(4) 0.044(2) 0.006(3) 0.023(2) 0.009(2)
C39 0.190(6) 0.120(4) 0.066(3) -0.027(4) 0.041(3) 0.024(3)

loop_
_atom_type_symbol
_atom_type_description
_atom_type_scat_dispersion_real
_atom_type_scat_dispersion_imag
_atom_type_scat_source
C C 0.0033 0.0016 'International Tables Vol C Tables 4.2.6.8 and 6.1.1.4'
H H 0.0000 0.0000 'International Tables Vol C Tables 4.2.6.8 and 6.1.1.4'
N N 0.0061 0.0033 'International Tables Vol C Tables 4.2.6.8 and 6.1.1.4'
O O 0.0106 0.0060 'International Tables Vol C Tables 4.2.6.8 and 6.1.1.4'
Cl Cl 0.1484 0.1585 'International Tables Vol C Tables 4.2.6.8 and 6.1.1.4'

loop_
_geom_angle_atom_site_label_1
_geom_angle_atom_site_label_2
_geom_angle_atom_site_label_3
_geom_angle
C37 O2 C38 116.7(3)
C31 N4 N5 117.5(2)
C31 N4 C4 128.9(2)
N5 N4 C4 112.5(2)
C5 N5 N4 105.5(2)
N2 N1 C12 114.0(2)
N2 N1 C2 105.6(2)
C12 N1 C2 119.2(2)
C1 N2 N1 107.3(2)
O4 N7 O3 122.6(3)
O4 N7 C34 118.5(3)
O3 N7 C34 118.9(3)
N6 C4 N4 97.9(2)
N6 C4 C30 109.1(2)
N4 C4 C30 113.7(2)
N6 C4 C3 110.9(2)
N4 C4 C3 114.9(2)
C30 C4 C3 109.7(2)
N3 C2 C3 114.3(2)
N3 C2 C24 110.2(2)
C3 C2 C24 113.6(2)
N3 C2 N1 98.2(2)
C3 C2 N1 109.6(2)
C24 C2 N1 109.9(2)
C1 N3 C7 116.7(2)
C1 N3 C2 103.7(2)
C7 N3 C2 122.1(2)
C5 N6 C6 129.5(2)
C5 N6 C4 109.1(2)
C6 N6 C4 119.5(2)
C24 C25 C26 121.1(3)
C24 C25 H25 119.4
C26 C25 H25 119.4
C25 C24 C29 117.4(3)
C25 C24 C2 122.2(3)
C29 C24 C2 120.3(2)
C2 C3 C4 117.1(2)
C2 C3 H3A 108.0
C4 C3 H3A 108.0
C2 C3 H3B 108.0
C4 C3 H3B 108.0
H3A C3 H3B 107.3
N5 C5 N6 114.9(2)
N5 C5 C37 122.8(3)
N6 C5 C37 121.8(3)
N4 C31 C36 119.1(3)
N4 C31 C32 122.4(3)
C36 C31 C32 118.5(3)
C13 C12 C17 119.5(3)
C13 C12 N1 122.2(3)
C17 C12 N1 118.2(3)
C28 C29 C24 121.0(3)
C28 C29 H29 119.5
C24 C29 H29 119.5
C11 C6 C7 120.9(3)
C11 C6 N6 119.9(3)
C7 C6 N6 119.2(3)
C33 C32 C31 120.1(3)
C33 C32 H32 119.9
C31 C32 H32 119.9
C35 C36 C31 120.6(3)
C35 C36 H36 119.7
C31 C36 H36 119.7
N2 C1 N3 114.0(3)
N2 C1 C18 124.1(3)
N3 C1 C18 121.7(3)
C10 C11 C6 120.1(3)
C10 C11 H11 119.9
C6 C11 H11 119.9
C36 C35 C34 119.8(3)
C36 C35 H35 120.1
C34 C35 H35 120.1
C9 C8 C7 120.3(3)
C9 C8 H8 119.9
C7 C8 H8 119.9
C35 C34 C33 121.2(3)
C35 C34 N7 119.7(3)
C33 C34 N7 119.2(3)
C34 C33 C32 119.7(3)
C34 C33 H33 120.1
C32 C33 H33 120.1
C6 C7 C8 118.2(3)
C6 C7 N3 119.2(2)
C8 C7 N3 122.4(3)
C10 C9 C8 120.9(3)
C10 C9 H9 119.5
C8 C9 H9 119.5
C19 C18 C23 119.4(3)
C19 C18 C1 119.5(3)
C23 C18 C1 121.1(3)
C18 C19 C20 120.7(3)
C18 C19 H19 119.6
C20 C19 H19 119.6
C9 C10 C11 119.6(3)
C9 C10 H10 120.2
C11 C10 H10 120.2
C27 C28 C29 120.4(3)
C27 C28 H28 119.8
C29 C28 H28 119.8
C26 C27 C28 119.4(3)
C26 C27 H27 120.3
C28 C27 H27 120.3
C27 C26 C25 120.5(3)
C27 C26 H26 119.7
C25 C26 H26 119.7
O1 C37 O2 123.5(3)
O1 C37 C5 122.3(4)
O2 C37 C5 114.2(3)
C4 C30 H30A 109.5
C4 C30 H30B 109.5
H30A C30 H30B 109.5
C4 C30 H30C 109.5
H30A C30 H30C 109.5
H30B C30 H30C 109.5
C14 C13 C12 120.3(4)
C14 C13 H13 119.8
C12 C13 H13 119.8
C22 C23 C18 119.7(4)
C22 C23 H23 120.1
C18 C23 H23 120.1
C20 C21 C22 121.6(4)
C20 C21 Cl1 118.3(4)
C22 C21 Cl1 120.1(3)
C21 C20 C19 118.8(4)
C21 C20 H20 120.6
C19 C20 H20 120.6
C12 C17 C16 119.3(4)
C12 C17 H17 120.4
C16 C17 H17 120.4
C15 C16 C17 120.6(4)
C15 C16 H16 119.7
C17 C16 H16 119.7
C39 C38 O2 110.1(4)
C39 C38 H38A 109.6
O2 C38 H38A 109.6
C39 C38 H38B 109.6
O2 C38 H38B 109.6
H38A C38 H38B 108.2
C21 C22 C23 119.7(4)
C21 C22 H22 120.2
C23 C22 H22 120.2
C15 C14 C13 120.7(5)
C15 C14 H14 119.7
C13 C14 H14 119.7
C14 C15 C16 119.6(4)
C14 C15 H15 120.2
C16 C15 H15 120.2
C38 C39 H39A 109.5
C38 C39 H39B 109.5
H39A C39 H39B 109.5
C38 C39 H39C 109.5
H39A C39 H39C 109.5
H39B C39 H39C 109.5

loop_
_geom_bond_atom_site_label_1
_geom_bond_atom_site_label_2
_geom_bond_distance
Cl1 C21 1.737(4)
O2 C37 1.292(4)
O2 C38 1.461(4)
O4 N7 1.218(4)
O3 N7 1.220(4)
O1 C37 1.172(4)
N4 C31 1.371(4)
N4 N5 1.395(3)
N4 C4 1.484(4)
N5 C5 1.282(4)
N1 N2 1.411(3)
N1 C12 1.425(4)
N1 C2 1.533(3)
N2 C1 1.278(4)
N7 C34 1.451(4)
C4 N6 1.476(4)
C4 C30 1.531(4)
C4 C3 1.542(4)
C2 N3 1.483(3)
C2 C3 1.518(4)
C2 C24 1.528(4)
N3 C1 1.424(4)
N3 C7 1.430(4)
N6 C5 1.362(4)
N6 C6 1.421(4)
C25 C24 1.384(4)
C25 C26 1.386(4)
C25 H25 0.9300
C24 C29 1.397(4)
C3 H3A 0.9700
C3 H3B 0.9700
C5 C37 1.481(4)
C31 C36 1.395(4)
C31 C32 1.400(4)
C12 C13 1.378(5)
C12 C17 1.389(5)
C29 C28 1.383(4)
C29 H29 0.9300
C6 C11 1.379(4)
C6 C7 1.384(4)
C32 C33 1.376(4)
C32 H32 0.9300
C36 C35 1.367(4)
C36 H36 0.9300
C1 C18 1.467(4)
C11 C10 1.373(5)
C11 H11 0.9300
C35 C34 1.367(4)
C35 H35 0.9300
C8 C9 1.376(5)
C8 C7 1.390(4)
C8 H8 0.9300
C34 C33 1.370(5)
C33 H33 0.9300
C9 C10 1.365(5)
C9 H9 0.9300
C18 C19 1.382(5)
C18 C23 1.392(5)
C19 C20 1.393(5)
C19 H19 0.9300
C10 H10 0.9300
C28 C27 1.372(5)
C28 H28 0.9300
C27 C26 1.368(5)
C27 H27 0.9300
C26 H26 0.9300
C30 H30A 0.9600
C30 H30B 0.9600
C30 H30C 0.9600
C13 C14 1.376(5)
C13 H13 0.9300
C23 C22 1.390(5)
C23 H23 0.9300
C21 C20 1.370(6)
C21 C22 1.371(6)
C20 H20 0.9300
C17 C16 1.393(6)
C17 H17 0.9300
C16 C15 1.372(7)
C16 H16 0.9300
C38 C39 1.432(7)
C38 H38A 0.9700
C38 H38B 0.9700
C22 H22 0.9300
C14 C15 1.369(7)
C14 H14 0.9300
C15 H15 0.9300
C39 H39A 0.9600
C39 H39B 0.9600
C39 H39C 0.9600

loop_
_geom_torsion_atom_site_label_1
_geom_torsion_atom_site_label_2
_geom_torsion_atom_site_label_3
_geom_torsion_atom_site_label_4
_geom_torsion
C31 N4 N5 C5 172.5(2)
C4 N4 N5 C5 3.3(3)
C12 N1 N2 C1 156.5(3)
C2 N1 N2 C1 23.8(3)
C31 N4 C4 N6 -170.5(3)
N5 N4 C4 N6 -2.8(3)
C31 N4 C4 C30 -55.6(4)
N5 N4 C4 C30 112.1(3)
C31 N4 C4 C3 72.0(4)
N5 N4 C4 C3 -120.2(2)
N2 N1 C2 N3 -32.5(3)
C12 N1 C2 N3 -162.2(2)
N2 N1 C2 C3 -152.0(2)
C12 N1 C2 C3 78.3(3)
N2 N1 C2 C24 82.5(3)
C12 N1 C2 C24 -47.2(3)
C3 C2 N3 C1 144.9(2)
C24 C2 N3 C1 -85.7(3)
N1 C2 N3 C1 29.0(3)
C3 C2 N3 C7 10.5(4)
C24 C2 N3 C7 139.9(2)
N1 C2 N3 C7 -105.3(3)
N4 C4 N6 C5 1.4(3)
C30 C4 N6 C5 -117.2(3)
C3 C4 N6 C5 121.9(2)
N4 C4 N6 C6 -164.1(2)
C30 C4 N6 C6 77.3(3)
C3 C4 N6 C6 -43.6(3)
C26 C25 C24 C29 -1.9(4)
C26 C25 C24 C2 175.0(3)
N3 C2 C24 C25 2.5(3)
C3 C2 C24 C25 132.2(3)
N1 C2 C24 C25 -104.6(3)
N3 C2 C24 C29 179.3(2)
C3 C2 C24 C29 -50.9(3)
N1 C2 C24 C29 72.2(3)
N3 C2 C3 C4 63.5(3)
C24 C2 C3 C4 -64.1(3)
N1 C2 C3 C4 172.6(2)
N6 C4 C3 C2 -44.0(3)
N4 C4 C3 C2 65.8(3)
C30 C4 C3 C2 -164.6(3)
N4 N5 C5 N6 -2.3(3)
N4 N5 C5 C37 -174.8(3)
C6 N6 C5 N5 164.1(3)
C4 N6 C5 N5 0.5(3)
C6 N6 C5 C37 -23.3(5)
C4 N6 C5 C37 173.1(3)
N5 N4 C31 C36 12.7(4)
C4 N4 C31 C36 179.9(3)
N5 N4 C31 C32 -168.4(3)
C4 N4 C31 C32 -1.2(5)
N2 N1 C12 C13 -31.1(4)
C2 N1 C12 C13 94.8(4)
N2 N1 C12 C17 151.8(3)
C2 N1 C12 C17 -82.4(4)
C25 C24 C29 C28 1.8(4)
C2 C24 C29 C28 -175.2(3)
C5 N6 C6 C11 91.0(4)
C4 N6 C6 C11 -106.8(3)
C5 N6 C6 C7 -91.5(4)
C4 N6 C6 C7 70.7(4)
N4 C31 C32 C33 177.9(3)
C36 C31 C32 C33 -3.2(5)
N4 C31 C36 C35 -178.8(3)
C32 C31 C36 C35 2.3(5)
N1 N2 C1 N3 -4.0(4)
N1 N2 C1 C18 -179.7(3)
C7 N3 C1 N2 119.4(3)
C2 N3 C1 N2 -17.9(3)
C7 N3 C1 C18 -64.8(4)
C2 N3 C1 C18 157.9(3)
C7 C6 C11 C10 2.2(5)
N6 C6 C11 C10 179.7(3)
C31 C36 C35 C34 0.1(5)
C36 C35 C34 C33 -1.8(5)
C36 C35 C34 N7 177.4(3)
O4 N7 C34 C35 4.9(6)
O3 N7 C34 C35 -175.2(4)
O4 N7 C34 C33 -176.0(4)
O3 N7 C34 C33 4.0(6)
C35 C34 C33 C32 0.9(5)
N7 C34 C33 C32 -178.3(3)
C31 C32 C33 C34 1.6(5)
C11 C6 C7 C8 -0.9(4)
N6 C6 C7 C8 -178.4(3)
C11 C6 C7 N3 -177.1(3)
N6 C6 C7 N3 5.3(4)
C9 C8 C7 C6 -0.7(4)
C9 C8 C7 N3 175.4(3)
C1 N3 C7 C6 172.4(3)
C2 N3 C7 C6 -58.7(4)
C1 N3 C7 C8 -3.7(4)
C2 N3 C7 C8 125.2(3)
C7 C8 C9 C10 1.1(5)
N2 C1 C18 C19 156.4(3)
N3 C1 C18 C19 -19.0(5)
N2 C1 C18 C23 -23.0(5)
N3 C1 C18 C23 161.6(3)
C23 C18 C19 C20 2.0(5)
C1 C18 C19 C20 -177.4(3)
C8 C9 C10 C11 0.2(5)
C6 C11 C10 C9 -1.8(5)
C24 C29 C28 C27 0.2(5)
C29 C28 C27 C26 -2.1(5)
C28 C27 C26 C25 1.9(5)
C24 C25 C26 C27 0.1(5)
C38 O2 C37 O1 -2.9(7)
C38 O2 C37 C5 176.7(3)
N5 C5 C37 O1 -177.6(5)
N6 C5 C37 O1 10.3(6)
N5 C5 C37 O2 2.7(5)
N6 C5 C37 O2 -169.4(3)
C17 C12 C13 C14 1.7(6)
N1 C12 C13 C14 -175.4(4)
C19 C18 C23 C22 -1.0(6)
C1 C18 C23 C22 178.4(4)
C22 C21 C20 C19 -0.8(6)
Cl1 C21 C20 C19 -179.3(3)
C18 C19 C20 C21 -1.1(6)
C13 C12 C17 C16 -2.6(5)
N1 C12 C17 C16 174.6(3)
C12 C17 C16 C15 0.7(6)
C37 O2 C38 C39 167.3(4)
C20 C21 C22 C23 1.8(7)
Cl1 C21 C22 C23 -179.7(3)
C18 C23 C22 C21 -0.9(7)
C12 C13 C14 C15 1.1(7)
C13 C14 C15 C16 -3.0(8)
C17 C16 C15 C14 2.1(7)

loop_
_cod_related_entry_id
_cod_related_entry_database
_cod_related_entry_code
1 ChemSpider 9738627
